data_7204452
loop_
_publ_author_name
'Steven D. Bull'
'Stephen G. Davies'
'David J. Fox'
'Massimo Gianotti'
'Peter M. Kelly'
'Camille Pierres'
'Edward D. Savory'
'Andrew D. Smith'

_publ_section_title
;
 Asymmetric synthesis of \b-pyridyl-\b-amino acid derivatives
;
_journal_issue 16
_journal_name_full 'J. Chem. Soc., Perkin Trans. 1'
_journal_page_first 1858
_journal_page_last 1868
_journal_paper_doi 10.1039/b204653a
_journal_year 2002
_chemical_compound_source
;
?
;
_chemical_formula_moiety ' C23 H31 Cl1 N2 O5 '
_chemical_formula_sum 'C23 H31 Cl N2 O5'
_chemical_formula_weight 450.96
_chemical_melting_point ?
_chemical_name_systematic
;                                                                               
?                                                                               
;
_space_group_IT_number 19
_symmetry_cell_setting orthorhombic
_symmetry_space_group_name_Hall 'P 2ac 2ab'
_symmetry_space_group_name_H-M 'P 21 21 21'
_atom_sites_solution_hydrogens geom
_atom_sites_solution_primary direct
_audit_creation_date 02-26-04
_audit_creation_method CRYSTALS_ver_12-03-99
_cell_angle_alpha 90
_cell_angle_beta 90
_cell_angle_gamma 90
_cell_formula_units_Z 4
_cell_length_a 10.5644(2)
_cell_length_b 12.7699(3)
_cell_length_c 17.3731(4)
_cell_measurement_reflns_used 2988
_cell_measurement_temperature 190
_cell_measurement_theta_max 27
_cell_measurement_theta_min 1
_cell_volume 2343.74(9)
_computing_cell_refinement
; 
Denzo/Scalepack (Otwinowski & Minor, 1996) 
;
_computing_data_collection
; 
COLLECT (Nonius BV, 1997) 
;
_computing_data_reduction
; 
Denzo/Scalepack (Otwinowski & Minor, 1996) 
;
_computing_molecular_graphics
; 
CAMERON (Watkin et al 1996) 
;
_computing_publication_material
; 
CRYSTALS (Watkin et al 2001) 
;
_computing_structure_refinement
; 
CRYSTALS (Watkin et al 2001) 
;
_computing_structure_solution
; 
SIR92 (Altomare et al, 1994) 
;
_diffrn_ambient_temperature 190
_diffrn_measured_fraction_theta_max 1.000
_diffrn_measurement_device_type
; 
Enraf Nonius Kappa CCD 
;
_diffrn_measurement_method \w
_diffrn_radiation_monochromator graphite
_diffrn_radiation_type 'Mo K\a'
_diffrn_radiation_wavelength 0.71073
_diffrn_reflns_av_R_equivalents 0.00
_diffrn_reflns_limit_h_max 13
_diffrn_reflns_limit_h_min -13
_diffrn_reflns_limit_k_max 16
_diffrn_reflns_limit_k_min -16
_diffrn_reflns_limit_l_max 22
_diffrn_reflns_limit_l_min -22
_diffrn_reflns_number 5365
_diffrn_reflns_theta_max 27.46
_diffrn_reflns_theta_min 2.34
_diffrn_standards_decay_% 0.00
_diffrn_standards_interval_count 0
_diffrn_standards_interval_time 0
_diffrn_standards_number 0
_exptl_absorpt_coefficient_mu 0.199
_exptl_absorpt_correction_T_max 0.97
_exptl_absorpt_correction_T_min 0.96
_exptl_absorpt_correction_type multi-scan
_exptl_crystal_colour ' colourless '
_exptl_crystal_density_diffrn 1.278
_exptl_crystal_density_meas ?
_exptl_crystal_description ' block '
_exptl_crystal_F_000 961.025
_exptl_crystal_size_max 0.20
_exptl_crystal_size_mid 0.20
_exptl_crystal_size_min 0.15
_refine_diff_density_max 0.31
_refine_diff_density_min -0.29
_refine_ls_extinction_coef 330.8(233)
_refine_ls_extinction_method 'Larson 1970 Crystallographic Computing eq 22'
_refine_ls_goodness_of_fit_ref 1.0280
_refine_ls_hydrogen_treatment noref
_refine_ls_matrix_type full
_refine_ls_number_parameters 281
_refine_ls_number_reflns 3571
_refine_ls_R_factor_gt 0.0381
_refine_ls_shift/su_max 0.000345
_refine_ls_structure_factor_coef F
_refine_ls_weighting_details
;
Method= Tukey and Prince 
W = [weight] * [1-(deltaF/6*sigmaF)^2]^2 

0.426 0.128 0.216 
;
_refine_ls_weighting_scheme calc
_refine_ls_wR_factor_ref 0.0382
_reflns_limit_h_max 13
_reflns_limit_h_min -13
_reflns_limit_k_max 16
_reflns_limit_k_min 0
_reflns_limit_l_max 22
_reflns_limit_l_min 0
_reflns_number_gt 3571
_reflns_number_total 5342
_reflns_threshold_expression >3.00\s(I)
_cod_data_source_file b204653a.txt
_cod_data_source_block CRYSTALS_cif_es53
_cod_depositor_comments
;
The following automatic conversions were performed:
'_symmetry_cell_setting' value 'Orthorhombic ' changed to 'orthorhombic'
according to '/home/adriana/struct/CIF-dictionaries/cif_core.dic'
dictionary named 'cif_core.dic' version 2.4.1 from 2010-06-29.

Automatic conversion script
Id: cif_fix_enum 1555 2011-01-17 13:19:09Z saulius 

The following automatic conversions were performed:

'_chemical_melting_point' value 'not measured' was changed to '?' -
the value is undefined or not given.

Automatic conversion script
Id: cif_fix_values 1569 2011-02-09 13:29:24Z adriana 
;
_cod_original_sg_symbol_H-M 'P 21 21 21 '
_cod_original_formula_sum ' C23 H31 Cl1 N2 O5 '
_cod_database_code 7204452

loop_
_symmetry_equiv_pos_as_xyz
x,y,z
x+1/2,-y+1/2,-z
-x,y+1/2,-z+1/2
-x+1/2,-y,z+1/2

loop_
_atom_site_label
_atom_site_type_symbol
_atom_site_fract_x
_atom_site_fract_y
_atom_site_fract_z
_atom_site_U_iso_or_equiv
_atom_site_occupancy
_atom_site_adp_type
CL1 CL 0.87994(7) 0.66690(5) 0.17760(3) 0.0398 1.0000 Uani
C2 C 0.8453(2) 0.67665(19) 0.27554(13) 0.0271 1.0000 Uani
N3 N 0.75435(19) 0.61516(16) 0.30150(11) 0.0288 1.0000 Uani
C4 C 0.7262(2) 0.62102(19) 0.37671(14) 0.0280 1.0000 Uani
C5 C 0.6148(2) 0.55608(19) 0.40585(13) 0.0298 1.0000 Uani
N6 N 0.6017(2) 0.45110(15) 0.37336(11) 0.0305 1.0000 Uani
C7 C 0.7029(2) 0.37563(19) 0.38876(15) 0.0330 1.0000 Uani
C8 C 0.6590(2) 0.26711(19) 0.36332(14) 0.0292 1.0000 Uani
C9 C 0.7455(2) 0.1948(2) 0.33542(15) 0.0354 1.0000 Uani
C10 C 0.7081(2) 0.0937(2) 0.31485(16) 0.0358 1.0000 Uani
C11 C 0.5823(2) 0.06478(19) 0.32242(15) 0.0316 1.0000 Uani
O12 O 0.53545(18) -0.03231(14) 0.30339(11) 0.0411 1.0000 Uani
C13 C 0.6238(3) -0.1109(2) 0.28069(17) 0.0456 1.0000 Uani
C14 C 0.4951(3) 0.1363(2) 0.35064(16) 0.0357 1.0000 Uani
C15 C 0.5333(2) 0.2362(2) 0.37106(16) 0.0328 1.0000 Uani
C16 C 0.7378(3) 0.3736(2) 0.47362(19) 0.0510 1.0000 Uani
C17 C 0.4907(2) 0.61317(19) 0.39062(15) 0.0324 1.0000 Uani
C18 C 0.3853(3) 0.56118(19) 0.43608(14) 0.0313 1.0000 Uani
O19 O 0.28192(16) 0.54635(14) 0.3929(1) 0.0320 1.0000 Uani
C20 C 0.1640(2) 0.5026(2) 0.42744(15) 0.0339 1.0000 Uani
C21 C 0.0758(3) 0.4986(2) 0.35897(17) 0.0439 1.0000 Uani
C22 C 0.1904(3) 0.3934(2) 0.45865(17) 0.0433 1.0000 Uani
C23 C 0.1152(3) 0.5771(2) 0.48881(16) 0.0439 1.0000 Uani
O24 O 0.39449(18) 0.53906(15) 0.5032(1) 0.0407 1.0000 Uani
C25 C 0.7904(2) 0.6873(2) 0.42641(14) 0.0308 1.0000 Uani
C26 C 0.8866(3) 0.75134(19) 0.39801(14) 0.0318 1.0000 Uani
C27 C 0.9143(2) 0.74778(18) 0.31997(15) 0.0281 1.0000 Uani
O28 O 1.00450(17) 0.80740(14) 0.2843(1) 0.0356 1.0000 Uani
C29 C 1.0547(3) 0.8943(2) 0.32686(17) 0.0390 1.0000 Uani
O30 O 1.14492(17) 0.86446(15) 0.3801(1) 0.0415 1.0000 Uani
C31 C 1.2644(3) 0.8393(3) 0.34583(17) 0.0632 1.0000 Uani
H51 H 0.6317 0.5469 0.4631 0.0347 1.0000 Uiso
H71 H 0.7810 0.3982 0.3595 0.0392 1.0000 Uiso
H91 H 0.8375 0.2159 0.3287 0.0407 1.0000 Uiso
H101 H 0.7729 0.0418 0.2934 0.0425 1.0000 Uiso
H131 H 0.5807 -0.1784 0.2679 0.0551 1.0000 Uiso
H132 H 0.6876 -0.1242 0.3228 0.0551 1.0000 Uiso
H133 H 0.6728 -0.0872 0.2333 0.0551 1.0000 Uiso
H141 H 0.4032 0.1163 0.3570 0.0422 1.0000 Uiso
H151 H 0.4688 0.2872 0.3910 0.0392 1.0000 Uiso
H161 H 0.8063 0.3211 0.4848 0.0634 1.0000 Uiso
H162 H 0.7648 0.4437 0.4931 0.0634 1.0000 Uiso
H163 H 0.6601 0.3512 0.5058 0.0634 1.0000 Uiso
H171 H 0.4975 0.6893 0.4066 0.0361 1.0000 Uiso
H172 H 0.4700 0.6111 0.3342 0.0361 1.0000 Uiso
H211 H -0.0095 0.4710 0.3730 0.0504 1.0000 Uiso
H212 H 0.0648 0.5709 0.3356 0.0504 1.0000 Uiso
H213 H 0.1127 0.4519 0.3172 0.0504 1.0000 Uiso
H221 H 0.1125 0.3620 0.4829 0.0542 1.0000 Uiso
H222 H 0.2596 0.3948 0.4987 0.0542 1.0000 Uiso
H223 H 0.2187 0.3453 0.4157 0.0542 1.0000 Uiso
H231 H 0.0359 0.5484 0.5128 0.0507 1.0000 Uiso
H232 H 0.1807 0.5861 0.5305 0.0507 1.0000 Uiso
H233 H 0.0963 0.6471 0.4657 0.0507 1.0000 Uiso
H251 H 0.7655 0.6887 0.4833 0.0343 1.0000 Uiso
H261 H 0.9341 0.8005 0.4334 0.0368 1.0000 Uiso
H291 H 1.0946 0.9448 0.2890 0.0460 1.0000 Uiso
H292 H 0.9836 0.9310 0.3537 0.0460 1.0000 Uiso
H311 H 1.3273 0.8182 0.3852 0.0716 1.0000 Uiso
H312 H 1.2982 0.9027 0.3169 0.0716 1.0000 Uiso
H313 H 1.2538 0.7809 0.3073 0.0716 1.0000 Uiso
H61 H 0.5916 0.4600 0.3175 0.0500 1.0000 Uiso

loop_
_atom_site_aniso_label
_atom_site_aniso_U_11
_atom_site_aniso_U_22
_atom_site_aniso_U_33
_atom_site_aniso_U_23
_atom_site_aniso_U_13
_atom_site_aniso_U_12
Cl1 0.0480(4) 0.0433(4) 0.0282(3) -0.0002(3) 0.0025(3) -0.0094(3)
C2 0.0304(13) 0.0249(12) 0.026(1) 0.002(1) -0.0018(9) 0.004(1)
N3 0.029(1) 0.026(1) 0.031(1) 0.0021(8) -0.0006(9) 0.0007(9)
C4 0.0273(13) 0.0269(12) 0.0299(12) 0.002(1) -0.004(1) 0.002(1)
C5 0.0294(12) 0.0283(12) 0.0317(11) 0.002(1) -0.0025(11) -0.0041(12)
N6 0.0322(11) 0.027(1) 0.032(1) 0.0040(9) -0.0034(9) -0.0012(9)
C7 0.0279(13) 0.0290(13) 0.0421(14) 0.0060(11) -0.0021(11) -0.0015(11)
C8 0.0284(13) 0.0303(13) 0.0289(12) 0.007(1) -0.001(1) -0.001(1)
C9 0.0258(12) 0.0413(15) 0.0391(15) 0.0023(12) 0.004(1) -0.0020(11)
C10 0.0349(14) 0.0371(14) 0.0355(15) -0.0014(11) 0.0042(12) 0.0059(12)
C11 0.0362(14) 0.0282(12) 0.0305(12) 0.0003(11) -0.0039(11) 0.001(1)
O12 0.0408(11) 0.0305(9) 0.0519(12) -0.0053(9) -0.0060(9) 0.0007(8)
C13 0.0532(18) 0.0332(14) 0.0505(16) -0.0070(12) -0.0060(15) 0.0061(15)
C14 0.0274(13) 0.0343(14) 0.0454(15) 0.0038(11) -0.0022(11) -0.0025(12)
C15 0.0286(13) 0.0283(12) 0.0414(14) 0.0014(11) 0.0015(11) 0.0046(11)
C16 0.067(2) 0.0339(16) 0.0526(17) 0.0038(13) -0.0268(16) 0.0011(15)
C17 0.0295(13) 0.0276(12) 0.0402(14) -0.0022(11) 0.0031(11) -0.0028(11)
C18 0.0289(13) 0.0270(12) 0.0379(13) -0.004(1) -0.0008(12) 0.0006(12)
O19 0.0267(9) 0.0368(9) 0.0325(9) 0.0033(8) -0.0013(7) -0.0044(8)
C20 0.0263(13) 0.0370(14) 0.0385(14) -0.0017(11) 0.0021(12) -0.0089(11)
C21 0.0324(16) 0.0543(17) 0.0451(15) 0.0003(14) -0.0049(12) -0.0078(13)
C22 0.0472(17) 0.0377(16) 0.0450(16) 0.0060(13) 0.0011(13) -0.0089(14)
C23 0.0356(14) 0.0497(17) 0.0464(16) -0.0061(13) 0.0073(14) 0.0004(14)
O24 0.036(1) 0.0560(11) 0.0296(9) -0.0039(9) 0.0006(8) -0.007(1)
C25 0.0296(13) 0.0330(14) 0.0298(12) -0.003(1) 0.001(1) -0.0013(11)
C26 0.0330(13) 0.0278(12) 0.0347(12) -0.008(1) -0.0026(12) -0.0014(12)
C27 0.0247(12) 0.0229(11) 0.0366(12) 0.0033(11) -0.0003(11) -0.0002(9)
O28 0.035(1) 0.0333(9) 0.038(1) 0.0009(8) 0.0018(8) -0.0116(8)
C29 0.0395(14) 0.0329(14) 0.0447(15) -0.0003(13) 0.0026(14) -0.0097(12)
O30 0.034(1) 0.0542(12) 0.0360(9) -0.0037(8) 0.0009(8) -0.0085(9)
C31 0.0358(17) 0.114(3) 0.0401(16) 0.0028(19) 0.0022(13) 0.0024(19)

loop_
_atom_type_symbol
_atom_type_scat_dispersion_real
_atom_type_scat_dispersion_imag
_atom_type_scat_Cromer_Mann_a1
_atom_type_scat_Cromer_Mann_b1
_atom_type_scat_Cromer_Mann_a2
_atom_type_scat_Cromer_Mann_b2
_atom_type_scat_Cromer_Mann_a3
_atom_type_scat_Cromer_Mann_b3
_atom_type_scat_Cromer_Mann_a4
_atom_type_scat_Cromer_Mann_b4
_atom_type_scat_Cromer_Mann_c
_atom_type_scat_source
'C   ' 0.0033 0.0016 2.3100 20.8439 1.0200 10.2075 1.5886 0.5687 0.8650 51.6512 0.2156 International_Tables_Vol_IV_Table_2.2B
'H   ' 0.0000 0.0000 0.4930 10.5109 0.3229 26.1257 0.1402 3.1424 0.0408 57.7997 0.0030 International_Tables_Vol_IV_Table_2.2B
'N   ' 0.0061 0.0033 12.2126 0.0057 3.1322 9.8933 2.0125 28.9975 1.1663 0.5826 -11.5290 International_Tables_Vol_IV_Table_2.2B
'O   ' 0.0106 0.0060 3.0485 13.2771 2.2868 5.7011 1.5463 0.3239 0.8670 32.9089 0.2508 International_Tables_Vol_IV_Table_2.2B
'Cl  ' 0.1484 0.1585 11.4604 0.0104 7.1964 1.1662 6.2556 18.5194 1.6455 47.7784 -9.5574 International_Tables_Vol_IV_Table_2.2B

loop_
_geom_angle_atom_site_label_1
_geom_angle_site_symmetry_1
_geom_angle_atom_site_label_2
_geom_angle_site_symmetry_2
_geom_angle_atom_site_label_3
_geom_angle_site_symmetry_3
_geom_angle
_geom_angle_publ_flag
Cl1 . C2 . N3 . 116.33(18) yes
Cl1 . C2 . C27 . 118.38(18) yes
N3 . C2 . C27 . 125.3(2) yes
C2 . N3 . C4 . 117.4(2) yes
N3 . C4 . C5 . 117.6(2) yes
N3 . C4 . C25 . 122.2(2) yes
C5 . C4 . C25 . 120.2(2) yes
C4 . C5 . N6 . 116.3(2) yes
C4 . C5 . C17 . 110.25(19) yes
N6 . C5 . C17 . 106.9(2) yes
C4 . C5 . H51 . 104.592 no
N6 . C5 . H51 . 106.770 no
C17 . C5 . H51 . 112.067 no
C5 . N6 . C7 . 117.7(2) yes
C5 . N6 . H61 . 106.595 no
C7 . N6 . H61 . 109.633 no
N6 . C7 . C8 . 108.9(2) yes
N6 . C7 . C16 . 111.4(2) yes
C8 . C7 . C16 . 109.8(2) yes
N6 . C7 . H71 . 108.455 no
C8 . C7 . H71 . 111.121 no
C16 . C7 . H71 . 107.148 no
C7 . C8 . C9 . 120.4(2) yes
C7 . C8 . C15 . 121.3(2) yes
C9 . C8 . C15 . 118.3(2) yes
C8 . C9 . C10 . 121.2(2) yes
C8 . C9 . H91 . 119.676 no
C10 . C9 . H91 . 119.074 no
C9 . C10 . C11 . 119.6(2) yes
C9 . C10 . H101 . 120.185 no
C11 . C10 . H101 . 120.236 no
C10 . C11 . O12 . 124.3(2) yes
C10 . C11 . C14 . 119.7(2) yes
O12 . C11 . C14 . 116.0(2) yes
C11 . O12 . C13 . 117.7(2) yes
O12 . C13 . H131 . 111.747 no
O12 . C13 . H132 . 110.753 no
H131 . C13 . H132 . 108.669 no
O12 . C13 . H133 . 110.295 no
H131 . C13 . H133 . 107.992 no
H132 . C13 . H133 . 107.234 no
C11 . C14 . C15 . 120.2(2) yes
C11 . C14 . H141 . 120.759 no
C15 . C14 . H141 . 119.015 no
C8 . C15 . C14 . 121.0(2) yes
C8 . C15 . H151 . 119.807 no
C14 . C15 . H151 . 119.211 no
C7 . C16 . H161 . 111.922 no
C7 . C16 . H162 . 112.564 no
H161 . C16 . H162 . 109.065 no
C7 . C16 . H163 . 109.705 no
H161 . C16 . H163 . 106.341 no
H162 . C16 . H163 . 106.938 no
C5 . C17 . C18 . 109.4(2) yes
C5 . C17 . H171 . 110.499 no
C18 . C17 . H171 . 109.201 no
C5 . C17 . H172 . 110.134 no
C18 . C17 . H172 . 109.618 no
H171 . C17 . H172 . 107.986 no
C17 . C18 . O19 . 111.7(2) yes
C17 . C18 . O24 . 123.2(2) yes
O19 . C18 . O24 . 125.1(2) yes
C18 . O19 . C20 . 120.6(2) yes
O19 . C20 . C21 . 102.2(2) yes
O19 . C20 . C22 . 109.5(2) yes
C21 . C20 . C22 . 111.2(2) yes
O19 . C20 . C23 . 109.4(2) yes
C21 . C20 . C23 . 111.4(2) yes
C22 . C20 . C23 . 112.7(2) yes
C20 . C21 . H211 . 112.069 no
C20 . C21 . H212 . 110.786 no
H211 . C21 . H212 . 108.357 no
C20 . C21 . H213 . 110.209 no
H211 . C21 . H213 . 108.271 no
H212 . C21 . H213 . 106.975 no
C20 . C22 . H221 . 111.378 no
C20 . C22 . H222 . 111.173 no
H221 . C22 . H222 . 108.098 no
C20 . C22 . H223 . 110.316 no
H221 . C22 . H223 . 107.972 no
H222 . C22 . H223 . 107.765 no
C20 . C23 . H231 . 110.208 no
C20 . C23 . H232 . 109.994 no
H231 . C23 . H232 . 108.416 no
C20 . C23 . H233 . 110.245 no
H231 . C23 . H233 . 109.104 no
H232 . C23 . H233 . 108.834 no
C4 . C25 . C26 . 119.6(2) yes
C4 . C25 . H251 . 119.147 no
C26 . C25 . H251 . 121.241 no
C25 . C26 . C27 . 118.7(2) yes
C25 . C26 . H261 . 120.709 no
C27 . C26 . H261 . 120.590 no
C2 . C27 . C26 . 116.8(2) yes
C2 . C27 . O28 . 118.4(2) yes
C26 . C27 . O28 . 124.8(2) yes
C27 . O28 . C29 . 117.1(2) yes
O28 . C29 . O30 . 112.7(2) yes
O28 . C29 . H291 . 108.186 no
O30 . C29 . H291 . 108.827 no
O28 . C29 . H292 . 108.946 no
O30 . C29 . H292 . 109.614 no
H291 . C29 . H292 . 108.464 no
C29 . O30 . C31 . 113.1(2) yes
O30 . C31 . H311 . 111.404 no
O30 . C31 . H312 . 109.679 no
H311 . C31 . H312 . 108.750 no
O30 . C31 . H313 . 110.101 no
H311 . C31 . H313 . 109.416 no
H312 . C31 . H313 . 107.394 no

loop_
_geom_bond_atom_site_label_1
_geom_bond_site_symmetry_1
_geom_bond_atom_site_label_2
_geom_bond_site_symmetry_2
_geom_bond_distance
_geom_bond_publ_flag
Cl1 . C2 . 1.745(2) yes
C2 . N3 . 1.320(3) yes
C2 . C27 . 1.398(3) yes
N3 . C4 . 1.342(3) yes
C4 . C5 . 1.526(3) yes
C4 . C25 . 1.386(3) yes
C5 . N6 . 1.461(3) yes
C5 . C17 . 1.523(4) yes
C5 . H51 . 1.017 no
N6 . C7 . 1.464(3) yes
N6 . H61 . 0.983 no
C7 . C8 . 1.526(3) yes
C7 . C16 . 1.520(4) yes
C7 . H71 . 1.012 no
C8 . C9 . 1.386(4) yes
C8 . C15 . 1.393(4) yes
C9 . C10 . 1.397(4) yes
C9 . H91 . 1.015 no
C10 . C11 . 1.386(4) yes
C10 . H101 . 1.023 no
C11 . O12 . 1.375(3) yes
C11 . C14 . 1.387(4) yes
O12 . C13 . 1.426(3) yes
C13 . H131 . 1.000 no
C13 . H132 . 1.010 no
C13 . H133 . 1.019 no
C14 . C15 . 1.385(4) yes
C14 . H141 . 1.009 no
C15 . H151 . 1.004 no
C16 . H161 . 1.007 no
C16 . H162 . 0.999 no
C16 . H163 . 1.034 no
C17 . C18 . 1.518(4) yes
C17 . H171 . 1.013 no
C17 . H172 . 1.005 no
C18 . O19 . 1.338(3) yes
C18 . O24 . 1.204(3) yes
O19 . C20 . 1.491(3) yes
C20 . C21 . 1.512(4) yes
C20 . C22 . 1.522(4) yes
C20 . C23 . 1.519(4) yes
C21 . H211 . 0.999 no
C21 . H212 . 1.015 no
C21 . H213 . 1.016 no
C22 . H221 . 1.007 no
C22 . H222 . 1.010 no
C22 . H223 . 1.012 no
C23 . H231 . 1.005 no
C23 . H232 . 1.008 no
C23 . H233 . 1.000 no
C25 . C26 . 1.395(4) yes
C25 . H251 . 1.022 no
C26 . C27 . 1.388(3) yes
C26 . H261 . 1.012 no
C27 . O28 . 1.368(3) yes
O28 . C29 . 1.435(3) yes
C29 . O30 . 1.381(3) yes
C29 . H291 . 1.012 no
C29 . H292 . 1.000 no
O30 . C31 . 1.431(4) yes
C31 . H311 . 0.992 no
C31 . H312 . 1.017 no
C31 . H313 . 1.009 no

loop_
_cod_related_entry_id
_cod_related_entry_database
_cod_related_entry_code
1 ChemSpider 9288286
